data_4002850
loop_
_publ_author_name
'Shi, Xueliang'
'Zuo, Lijian'
'Jo, Sae Byeok'
'Gao, Ke'
'Lin, Francis'
'Liu, Feng'
'Jen, Alex K.-Y.'

_publ_section_title
;
 Design of a Highly Crystalline Low-Band Gap Fused-Ring Electron Acceptor
 for High-Efficiency Solar Cells with Low Energy Loss
;
_journal_issue 19
_journal_name_full 'Chemistry of Materials'
_journal_page_first 8369
_journal_paper_doi 10.1021/acs.chemmater.7b02853
_journal_volume 29
_journal_year 2017
_chemical_formula_moiety '2(C90 H80 N4 O2 S4), C7 H8, 2(C H4 O)'
_chemical_formula_sum 'C189 H176 N8 O6 S8'
_chemical_formula_weight 2911.86
_chemical_name_common 4tic
_chemical_name_systematic
;
 4tic
;
_space_group_IT_number 2
_symmetry_cell_setting triclinic
_symmetry_Int_Tables_number 2
_symmetry_space_group_name_Hall '-P 1'
_symmetry_space_group_name_H-M 'P -1'
_atom_sites_solution_hydrogens geom
_atom_sites_solution_primary direct
_atom_sites_solution_secondary difmap
_audit_conform_dict_location ftp://ftp.iucr.org/pub/cif_core.dic
_audit_conform_dict_name cif_core.dic
_audit_conform_dict_version 2.4
_audit_creation_date 2017-03-31T13:07:05-00:00
_audit_creation_method 'WinGX routine CIF_UPDATE'
_cell_angle_alpha 104.668(16)
_cell_angle_beta 109.998(17)
_cell_angle_gamma 96.169(14)
_cell_formula_units_Z 1
_cell_length_a 13.969(7)
_cell_length_b 17.144(9)
_cell_length_c 17.970(10)
_cell_measurement_reflns_used 19319
_cell_measurement_temperature 100(2)
_cell_measurement_theta_max 20
_cell_measurement_theta_min 3
_cell_volume 3822(4)
_computing_cell_refinement 'SAINT (Bruker, 2007)'
_computing_data_collection 'APEX2 (Bruker, 2007)'
_computing_data_reduction 'SAINT (Bruker, 2007)'
_computing_molecular_graphics 'ORTEP-3 for Windows (Farrugia, 1997)'
_computing_publication_material 'SHELXL-97 (Sheldrick, 1997)'
_computing_structure_refinement 'SHELXL-97 (Sheldrick, 2008)'
_computing_structure_solution 'SHELXS97 (Sheldrick, 1997)'
_diffrn_ambient_temperature 100(2)
_diffrn_measured_fraction_theta_full 0.748
_diffrn_measured_fraction_theta_max 0.748
_diffrn_measurement_device_type 'Bruker APEXII CCD area-detector'
_diffrn_measurement_method '\f and \w scans'
_diffrn_radiation_monochromator graphite
_diffrn_radiation_type MoK\a
_diffrn_radiation_wavelength 0.71073
_diffrn_reflns_av_R_equivalents 0.1282
_diffrn_reflns_av_unetI/netI 0.4052
_diffrn_reflns_limit_h_max 16
_diffrn_reflns_limit_h_min -15
_diffrn_reflns_limit_k_max 20
_diffrn_reflns_limit_k_min -20
_diffrn_reflns_limit_l_max 14
_diffrn_reflns_limit_l_min -21
_diffrn_reflns_number 19319
_diffrn_reflns_theta_full 25.6
_diffrn_reflns_theta_max 25.6
_diffrn_reflns_theta_min 1.48
_diffrn_source 'fine-focus sealed tube'
_exptl_absorpt_coefficient_mu 0.18
_exptl_absorpt_correction_T_max 0.9946
_exptl_absorpt_correction_T_min 0.9614
_exptl_absorpt_correction_type multi-scan
_exptl_absorpt_process_details '(SADABS; Bruker, 2007)'
_exptl_crystal_colour black
_exptl_crystal_density_diffrn 1.265
_exptl_crystal_density_method 'not measured'
_exptl_crystal_description prism
_exptl_crystal_F_000 1542
_exptl_crystal_size_max 0.22
_exptl_crystal_size_mid 0.07
_exptl_crystal_size_min 0.03
_refine_diff_density_max 0.482
_refine_diff_density_min -0.375
_refine_diff_density_rms 0.082
_refine_ls_extinction_method none
_refine_ls_goodness_of_fit_ref 1.092
_refine_ls_hydrogen_treatment constr
_refine_ls_matrix_type full
_refine_ls_number_parameters 1019
_refine_ls_number_reflns 10750
_refine_ls_number_restraints 1540
_refine_ls_restrained_S_all 1.094
_refine_ls_R_factor_all 0.4023
_refine_ls_R_factor_gt 0.1422
_refine_ls_shift/su_max 0.007
_refine_ls_shift/su_mean 0.001
_refine_ls_structure_factor_coef Fsqd
_refine_ls_weighting_details 'calc w=1/[\s^2^(Fo^2^)+(0.1000P)^2^+0.0000P] where P=(Fo^2^+2Fc^2^)/3'
_refine_ls_weighting_scheme calc
_refine_ls_wR_factor_gt 0.2626
_refine_ls_wR_factor_ref 0.3592
_reflns_number_gt 2532
_reflns_number_total 10750
_reflns_threshold_expression >2\s(I)
_cod_data_source_file cm7b02853_si_002.cif
_cod_data_source_block 4tic_0m
_cod_depositor_comments 'Adding full bibliography for 4002850.cif.'
_cod_original_cell_volume 3822(3)
_cod_database_code 4002850

loop_
_symmetry_equiv_pos_as_xyz
'x, y, z'
'-x, -y, -z'

loop_
_atom_site_label
_atom_site_type_symbol
_atom_site_fract_x
_atom_site_fract_y
_atom_site_fract_z
_atom_site_U_iso_or_equiv
_atom_site_adp_type
_atom_site_occupancy
_atom_site_symmetry_multiplicity
_atom_site_calc_flag
_atom_site_refinement_flags
_atom_site_disorder_assembly
_atom_site_disorder_group
C1 C 0.1444(8) 0.5191(7) 0.5827(8) 0.038(3) Uani 1 1 d DU . .
C2 C 0.1697(9) 0.6099(7) 0.6110(8) 0.045(3) Uani 1 1 d DU . .
C3 C 0.1997(9) 0.6620(7) 0.6905(8) 0.057(3) Uani 1 1 d DU . .
H3 H 0.2087 0.6416 0.7363 0.068 Uiso 1 1 calc R . .
C4 C 0.2164(9) 0.7451(7) 0.7008(9) 0.061(3) Uani 1 1 d DU . .
H4 H 0.2298 0.7834 0.7537 0.074 Uiso 1 1 calc R . .
C5 C 0.2137(10) 0.7732(8) 0.6356(9) 0.064(4) Uani 1 1 d DU . .
H5 H 0.2315 0.8311 0.6462 0.077 Uiso 1 1 calc R . .
C6 C 0.1862(9) 0.7217(6) 0.5540(8) 0.051(3) Uani 1 1 d DU . .
H6 H 0.1825 0.7431 0.5094 0.061 Uiso 1 1 calc R . .
C7 C 0.1646(8) 0.6372(7) 0.5423(7) 0.041(2) Uani 1 1 d DU . .
C8 C 0.1249(8) 0.5659(6) 0.4647(7) 0.039(3) Uani 1 1 d DU . .
C9 C 0.1215(8) 0.4941(6) 0.4913(7) 0.032(2) Uani 1 1 d DU . .
C10 C 0.0994(7) 0.4133(6) 0.4427(7) 0.035(2) Uani 1 1 d DU . .
H10 H 0.0875 0.4077 0.3861 0.042 Uiso 1 1 calc R . .
C11 C 0.0907(8) 0.3373(6) 0.4583(7) 0.038(2) Uani 1 1 d DU . .
C12 C 0.0695(8) 0.2614(6) 0.3912(8) 0.045(3) Uani 1 1 d DU . .
H12 H 0.0643 0.2606 0.3368 0.054 Uiso 1 1 calc R . .
C13 C 0.0576(9) 0.1916(6) 0.4131(8) 0.042(2) Uani 1 1 d DU . .
C14 C 0.0612(8) 0.2094(6) 0.4951(7) 0.039(2) Uani 1 1 d DU . .
C15 C 0.0407(9) 0.1354(7) 0.5138(7) 0.042(3) Uani 1 1 d DU . .
C16 C 0.0165(9) 0.0677(7) 0.4419(7) 0.049(2) Uani 1 1 d DU . .
C17 C -0.0013(9) -0.0053(6) 0.4589(7) 0.035(3) Uani 1 1 d DU . .
C18 C 0.0280(8) 0.0960(6) 0.3688(7) 0.0459(14) Uani 1 1 d DU . .
C19 C 0.0972(9) 0.5710(7) 0.3865(8) 0.047(3) Uani 1 1 d DU . .
C20 C 0.1107(9) 0.6478(7) 0.3676(9) 0.049(3) Uani 1 1 d DU . .
C21 C 0.0456(10) 0.5025(7) 0.3125(9) 0.046(3) Uani 1 1 d DU . .
C22 C -0.0721(5) 0.0711(4) 0.2894(4) 0.047(2) Uani 1 1 d GDU A .
C23 C -0.0638(5) 0.0941(4) 0.2227(5) 0.058(3) Uani 1 1 d GDU . .
H23 H 0.0009 0.1237 0.2278 0.07 Uiso 1 1 calc R . .
C24 C -0.1502(7) 0.0738(5) 0.1483(4) 0.057(3) Uani 1 1 d GDU A .
H24 H -0.1445 0.0895 0.1027 0.068 Uiso 1 1 calc R . .
C25 C -0.2448(5) 0.0305(5) 0.1408(5) 0.080(3) Uani 1 1 d GDU . .
C26 C -0.2530(5) 0.0075(4) 0.2076(6) 0.066(3) Uani 1 1 d GDU A .
H26 H -0.3177 -0.0221 0.2024 0.079 Uiso 1 1 calc R . .
C27 C -0.1667(7) 0.0278(5) 0.2819(5) 0.058(3) Uani 1 1 d GDU . .
H27 H -0.1723 0.0121 0.3275 0.069 Uiso 1 1 calc R A .
C28 C -0.3368(18) 0.0111(19) 0.0600(12) 0.090(4) Uani 0.5 1 d PDU A 1
H28A H -0.3326 0.0557 0.0347 0.108 Uiso 0.5 1 calc PR A 1
H28B H -0.4024 0.0065 0.07 0.108 Uiso 0.5 1 calc PR A 1
C29 C -0.3355(16) -0.0712(13) 0.0012(12) 0.079(6) Uani 0.5 1 d PDU A 1
H29A H -0.3404 -0.1135 0.0292 0.095 Uiso 0.5 1 calc PR A 1
H29B H -0.2658 -0.0653 -0.0018 0.095 Uiso 0.5 1 calc PR A 1
C30 C -0.416(2) -0.1075(10) -0.0890(10) 0.098(5) Uani 0.5 1 d PDU A 1
H30A H -0.483 -0.1287 -0.0859 0.117 Uiso 0.5 1 calc PR A 1
H30B H -0.394 -0.1559 -0.1162 0.117 Uiso 0.5 1 calc PR A 1
C31 C -0.441(2) -0.0551(11) -0.1489(12) 0.111(5) Uani 0.5 1 d PDU A 1
H31A H -0.3731 -0.0227 -0.1417 0.134 Uiso 0.5 1 calc PR A 1
H31B H -0.4798 -0.0152 -0.1297 0.134 Uiso 0.5 1 calc PR A 1
C32 C -0.502(2) -0.0976(16) -0.2443(11) 0.112(5) Uani 0.5 1 d PDU A 1
H32A H -0.577 -0.0996 -0.2556 0.135 Uiso 0.5 1 calc PR A 1
H32B H -0.4814 -0.0611 -0.2734 0.135 Uiso 0.5 1 calc PR A 1
C33 C -0.492(3) -0.1856(19) -0.2856(18) 0.147(7) Uani 0.5 1 d PDU A 1
H33A H -0.5462 -0.2083 -0.3417 0.22 Uiso 0.5 1 calc PR A 1
H33B H -0.4992 -0.2211 -0.2521 0.22 Uiso 0.5 1 calc PR A 1
H33C H -0.423 -0.183 -0.2892 0.22 Uiso 0.5 1 calc PR A 1
C34 C 0.1179(9) 0.0624(6) 0.3539(8) 0.048(2) Uani 1 1 d DU B .
C35 C 0.2178(9) 0.1049(8) 0.3832(9) 0.071(3) Uani 1 1 d DU . .
H35 H 0.2327 0.1619 0.4132 0.085 Uiso 1 1 calc R . .
C36 C 0.2996(10) 0.0711(8) 0.3725(10) 0.090(4) Uani 1 1 d DU B .
H36 H 0.3682 0.1042 0.3963 0.108 Uiso 1 1 calc R . .
C37 C 0.2808(12) -0.0122(9) 0.3263(12) 0.107(4) Uani 1 1 d DU . .
C38 C 0.1819(11) -0.0543(8) 0.2982(9) 0.076(3) Uani 1 1 d DU B .
H38 H 0.1675 -0.1115 0.2691 0.091 Uiso 1 1 calc R . .
C39 C 0.0987(10) -0.0212(7) 0.3083(8) 0.069(3) Uani 1 1 d DU . .
H39 H 0.0303 -0.0545 0.2848 0.083 Uiso 1 1 calc R B .
C40 C 0.3698(16) -0.0485(14) 0.3146(19) 0.129(5) Uani 0.680(10) 1 d PDU B 1
H40A H 0.431 -0.0037 0.3312 0.154 Uiso 0.680(10) 1 calc PR B 1
H40B H 0.3498 -0.0796 0.2551 0.154 Uiso 0.680(10) 1 calc PR B 1
C41 C 0.3986(19) -0.1066(17) 0.367(2) 0.164(5) Uani 0.680(10) 1 d PDU B 1
H41A H 0.4061 -0.0783 0.4251 0.197 Uiso 0.680(10) 1 calc PR B 1
H41B H 0.3416 -0.1562 0.3445 0.197 Uiso 0.680(10) 1 calc PR B 1
C42 C 0.5006(18) -0.1332(18) 0.369(2) 0.169(5) Uani 0.680(10) 1 d PDU B 1
H42A H 0.558 -0.0846 0.4044 0.202 Uiso 0.680(10) 1 calc PR B 1
H42B H 0.5095 -0.1752 0.3985 0.202 Uiso 0.680(10) 1 calc PR B 1
C43 C 0.5177(18) -0.168(2) 0.2896(19) 0.182(6) Uani 0.680(10) 1 d PDU B 1
H43A H 0.4931 -0.134 0.2523 0.219 Uiso 0.680(10) 1 calc PR B 1
H43B H 0.4763 -0.2248 0.2608 0.219 Uiso 0.680(10) 1 calc PR B 1
C44 C 0.6422(19) -0.1672(17) 0.309(2) 0.172(7) Uani 0.680(10) 1 d PDU B 1
H44A H 0.6567 -0.1767 0.2575 0.206 Uiso 0.680(10) 1 calc PR B 1
H44B H 0.6877 -0.1149 0.3504 0.206 Uiso 0.680(10) 1 calc PR B 1
C45 C 0.656(2) -0.2425(18) 0.345(2) 0.181(8) Uani 0.680(10) 1 d PDU B 1
H45A H 0.7279 -0.2497 0.3586 0.272 Uiso 0.680(10) 1 calc PR B 1
H45B H 0.6081 -0.2929 0.3029 0.272 Uiso 0.680(10) 1 calc PR B 1
H45C H 0.64 -0.2315 0.3951 0.272 Uiso 0.680(10) 1 calc PR B 1
N1 N 0.1224(11) 0.7059(7) 0.3492(9) 0.106(5) Uani 1 1 d DU . .
N2 N 0.0050(8) 0.4479(6) 0.2526(7) 0.066(3) Uani 1 1 d DU . .
O1 O 0.1444(6) 0.4733(5) 0.6249(5) 0.050(2) Uani 1 1 d DU . .
S1 S 0.0910(3) 0.31312(19) 0.5461(2) 0.0494(10) Uani 1 1 d DU . .
S2 S 0.0343(3) 0.10938(19) 0.5982(2) 0.0562(11) Uani 1 1 d DU . .
C28B C -0.3403(18) 0.005(3) 0.0616(12) 0.090(4) Uani 0.5 1 d PDU A 2
H28C H -0.3728 0.0524 0.0557 0.108 Uiso 0.5 1 calc PR A 2
H28D H -0.3917 -0.0387 0.0634 0.108 Uiso 0.5 1 calc PR A 2
C29B C -0.3098(18) -0.0286(17) -0.0126(15) 0.079(6) Uani 0.5 1 d PDU A 2
H29C H -0.2823 -0.0789 -0.0084 0.095 Uiso 0.5 1 calc PR A 2
H29D H -0.2538 0.0131 -0.0109 0.095 Uiso 0.5 1 calc PR A 2
C30B C -0.404(2) -0.0495(18) -0.0964(14) 0.098(5) Uani 0.5 1 d PDU A 2
H30C H -0.468 -0.0699 -0.0888 0.117 Uiso 0.5 1 calc PR A 2
H30D H -0.4119 0.0017 -0.1115 0.117 Uiso 0.5 1 calc PR A 2
C31B C -0.395(2) -0.1140(19) -0.1683(15) 0.111(5) Uani 0.5 1 d PDU A 2
H31C H -0.3711 -0.1611 -0.1507 0.134 Uiso 0.5 1 calc PR A 2
H31D H -0.3445 -0.0896 -0.1883 0.134 Uiso 0.5 1 calc PR A 2
C32B C -0.512(2) -0.144(2) -0.2415(14) 0.112(5) Uani 0.5 1 d PDU A 2
H32C H -0.5529 -0.1913 -0.2359 0.135 Uiso 0.5 1 calc PR A 2
H32D H -0.55 -0.0982 -0.2403 0.135 Uiso 0.5 1 calc PR A 2
C33B C -0.490(2) -0.169(2) -0.3221(17) 0.147(7) Uani 0.5 1 d PDU A 2
H33D H -0.5545 -0.2008 -0.3689 0.22 Uiso 0.5 1 calc PRD A 2
H33E H -0.4369 -0.2021 -0.3153 0.22 Uiso 0.5 1 calc PR A 2
H33F H -0.4651 -0.1189 -0.3332 0.22 Uiso 0.5 1 calc PRD A 2
C40B C 0.349(3) -0.072(2) 0.312(5) 0.129(5) Uani 0.320(10) 1 d PDU B 2
H40C H 0.3327 -0.0962 0.2518 0.154 Uiso 0.320(10) 1 calc PR B 2
H40D H 0.339 -0.1172 0.3356 0.154 Uiso 0.320(10) 1 calc PR B 2
C41B C 0.459(3) -0.020(3) 0.357(4) 0.164(5) Uani 0.320(10) 1 d PDU B 2
H41C H 0.472 -0.0011 0.4173 0.197 Uiso 0.320(10) 1 calc PR B 2
H41D H 0.4598 0.0302 0.3392 0.197 Uiso 0.320(10) 1 calc PR B 2
C42B C 0.554(3) -0.054(3) 0.350(4) 0.169(5) Uani 0.320(10) 1 d PDU B 2
H42C H 0.5346 -0.0884 0.2914 0.202 Uiso 0.320(10) 1 calc PR B 2
H42D H 0.6107 -0.0069 0.3616 0.202 Uiso 0.320(10) 1 calc PR B 2
C43B C 0.597(4) -0.105(3) 0.406(3) 0.182(6) Uani 0.320(10) 1 d PDU B 2
H43C H 0.5395 -0.1315 0.4171 0.219 Uiso 0.320(10) 1 calc PR B 2
H43D H 0.6486 -0.0668 0.4599 0.219 Uiso 0.320(10) 1 calc PR B 2
C44B C 0.653(3) -0.176(3) 0.371(4) 0.172(7) Uani 0.320(10) 1 d PDU B 2
H44C H 0.693 -0.1565 0.3401 0.206 Uiso 0.320(10) 1 calc PR B 2
H44D H 0.7014 -0.1914 0.4168 0.206 Uiso 0.320(10) 1 calc PR B 2
C45B C 0.560(5) -0.250(3) 0.311(4) 0.181(8) Uani 0.320(10) 1 d PDU B 2
H45D H 0.5875 -0.2959 0.2859 0.272 Uiso 0.320(10) 1 calc PR B 2
H45E H 0.5128 -0.2329 0.2667 0.272 Uiso 0.320(10) 1 calc PR B 2
H45F H 0.5225 -0.2685 0.3426 0.272 Uiso 0.320(10) 1 calc PR B 2
C46 C 0.3415(11) 0.4032(9) 0.4392(9) 0.072(3) Uani 1 1 d DU . .
C47 C 0.3810(10) 0.4637(9) 0.5251(9) 0.073(3) Uani 1 1 d DU . .
C48 C 0.4040(10) 0.4446(10) 0.5977(10) 0.082(3) Uani 1 1 d DU . .
H48 H 0.3988 0.3892 0.5987 0.098 Uiso 1 1 calc R . .
C49 C 0.4356(10) 0.5113(10) 0.6702(10) 0.087(4) Uani 1 1 d DU . .
H49 H 0.4501 0.5022 0.7226 0.105 Uiso 1 1 calc R . .
C50 C 0.4456(11) 0.5893(10) 0.6652(11) 0.098(4) Uani 1 1 d DU . .
H50 H 0.4691 0.633 0.7163 0.117 Uiso 1 1 calc R . .
C51 C 0.4253(11) 0.6119(9) 0.5938(10) 0.089(4) Uani 1 1 d DU . .
H51 H 0.4343 0.6676 0.5939 0.107 Uiso 1 1 calc R . .
C52 C 0.3894(11) 0.5428(9) 0.5198(9) 0.081(3) Uani 1 1 d DU . .
C53 C 0.3583(10) 0.5415(8) 0.4313(9) 0.071(3) Uani 1 1 d DU . .
C54 C 0.3244(9) 0.4546(8) 0.3835(9) 0.066(3) Uani 1 1 d DU . .
C55 C 0.2667(10) 0.4244(8) 0.2985(9) 0.079(4) Uani 1 1 d DU . .
H55 H 0.2534 0.466 0.2724 0.095 Uiso 1 1 calc R . .
C56 C 0.2243(9) 0.3434(7) 0.2436(9) 0.063(3) Uani 1 1 d DU . .
C57 C 0.1457(10) 0.3310(7) 0.1595(9) 0.081(4) Uani 1 1 d DU . .
H57 H 0.1217 0.3742 0.1391 0.097 Uiso 1 1 calc R . .
C58 C 0.1128(10) 0.2499(7) 0.1157(8) 0.069(3) Uani 1 1 d DU . .
C59 C 0.1499(9) 0.1951(7) 0.1584(8) 0.062(3) Uani 1 1 d DU . .
C60 C 0.1032(9) 0.1099(7) 0.1062(9) 0.060(3) Uani 1 1 d DU . .
C61 C 0.0304(10) 0.1100(7) 0.0295(9) 0.076(3) Uani 1 1 d DU . .
C62 C -0.0149(9) 0.0293(7) -0.0189(8) 0.062(4) Uani 1 1 d DU . .
C63 C 0.0243(10) 0.2008(7) 0.0283(8) 0.0752(19) Uani 1 1 d DU . .
C64 C 0.3656(11) 0.6077(9) 0.4047(11) 0.088(4) Uani 1 1 d DU . .
C65 C 0.4018(13) 0.6917(10) 0.4618(11) 0.096(4) Uani 1 1 d DU . .
C66 C 0.3450(16) 0.6024(11) 0.3202(12) 0.109(5) Uani 1 1 d DU . .
C67 C -0.0863(9) 0.2101(8) 0.0186(9) 0.080(3) Uani 1 1 d DU C .
C68 C -0.1712(11) 0.1758(9) -0.0561(10) 0.115(5) Uani 1 1 d DU . .
H68 H -0.1592 0.1469 -0.1036 0.138 Uiso 1 1 calc R . .
C69 C -0.2729(11) 0.1811(11) -0.0655(11) 0.124(5) Uani 1 1 d DU C .
H69 H -0.3272 0.1576 -0.1191 0.149 Uiso 1 1 calc R . .
C70 C -0.2976(11) 0.2206(12) 0.0022(13) 0.143(6) Uani 1 1 d DU . .
C71 C -0.2114(12) 0.2572(10) 0.0737(11) 0.107(4) Uani 1 1 d DU C .
H71 H -0.223 0.289 0.1202 0.129 Uiso 1 1 calc R . .
C72 C -0.1101(11) 0.2532(8) 0.0857(9) 0.090(4) Uani 1 1 d DU . .
H72 H -0.0561 0.2794 0.1389 0.108 Uiso 1 1 calc R C .
C73 C -0.4080(14) 0.2164(16) -0.004(2) 0.154(5) Uani 0.665(12) 1 d PDU C 1
H73A H -0.4167 0.2003 0.0432 0.185 Uiso 0.665(12) 1 calc PR C 1
H73B H -0.4569 0.1753 -0.0566 0.185 Uiso 0.665(12) 1 calc PR C 1
C74 C -0.4294(19) 0.3027(15) 0.000(2) 0.161(6) Uani 0.665(12) 1 d PDU C 1
H74A H -0.4249 0.3164 -0.0492 0.193 Uiso 0.665(12) 1 calc PR C 1
H74B H -0.3757 0.3437 0.0505 0.193 Uiso 0.665(12) 1 calc PR C 1
C75 C -0.5394(19) 0.308(2) 0.0016(19) 0.173(7) Uani 0.665(12) 1 d PDU C 1
H75A H -0.5656 0.3502 -0.0238 0.207 Uiso 0.665(12) 1 calc PR C 1
H75B H -0.5881 0.2542 -0.0323 0.207 Uiso 0.665(12) 1 calc PR C 1
C76 C -0.5373(18) 0.330(2) 0.0907(19) 0.171(6) Uani 0.665(12) 1 d PDU C 1
H76A H -0.491 0.3844 0.1249 0.205 Uiso 0.665(12) 1 calc PR C 1
H76B H -0.5106 0.2881 0.1171 0.205 Uiso 0.665(12) 1 calc PR C 1
C77 C -0.657(2) 0.3313(16) 0.085(2) 0.168(7) Uani 0.665(12) 1 d PDU C 1
H77A H -0.7092 0.2946 0.0307 0.202 Uiso 0.665(12) 1 calc PR C 1
H77B H -0.6695 0.3154 0.1306 0.202 Uiso 0.665(12) 1 calc PR C 1
C78 C -0.659(2) 0.4246(17) 0.094(3) 0.171(10) Uani 0.665(12) 1 d PDU C 1
H78A H -0.7241 0.4359 0.0987 0.256 Uiso 0.665(12) 1 calc PR C 1
H78B H -0.6536 0.4368 0.0449 0.256 Uiso 0.665(12) 1 calc PR C 1
H78C H -0.5997 0.4593 0.1441 0.256 Uiso 0.665(12) 1 calc PR C 1
C79 C 0.0515(11) 0.2178(7) -0.0415(8) 0.074(3) Uani 1 1 d DU D .
C80 C 0.1045(11) 0.1717(8) -0.0823(9) 0.081(4) Uani 1 1 d DU . .
H80 H 0.1231 0.1244 -0.0676 0.097 Uiso 1 1 calc R . .
C81 C 0.1314(10) 0.1915(8) -0.1433(9) 0.075(3) Uani 1 1 d DU D .
H81 H 0.1615 0.1551 -0.1735 0.09 Uiso 1 1 calc R . .
C82 C 0.1147(11) 0.2645(9) -0.1609(9) 0.088(4) Uani 1 1 d DU . .
C83 C 0.0556(13) 0.3058(9) -0.1251(11) 0.107(5) Uani 1 1 d DU D .
H83 H 0.0296 0.3487 -0.1451 0.128 Uiso 1 1 calc RD . .
C84 C 0.0313(13) 0.2891(8) -0.0617(10) 0.105(5) Uani 1 1 d DU . .
H84 H 0.001 0.326 -0.0321 0.126 Uiso 1 1 calc R D .
C85 C 0.152(3) 0.2871(18) -0.2233(14) 0.112(5) Uani 0.5 1 d PDU D 1
H85A H 0.0965 0.3053 -0.2624 0.135 Uiso 0.5 1 calc PR D 1
H85B H 0.1688 0.2386 -0.2558 0.135 Uiso 0.5 1 calc PR D 1
C86 C 0.249(2) 0.3570(16) -0.177(3) 0.148(5) Uani 0.5 1 d PDU D 1
H86A H 0.2677 0.3759 -0.2186 0.177 Uiso 0.5 1 calc PRD D 1
H86B H 0.3072 0.3336 -0.1475 0.177 Uiso 0.5 1 calc PR D 1
C87 C 0.243(3) 0.433(2) -0.113(2) 0.184(6) Uani 0.5 1 d PDU D 1
H87A H 0.1687 0.4296 -0.1206 0.22 Uiso 0.5 1 calc PR D 1
H87B H 0.2804 0.4291 -0.0566 0.22 Uiso 0.5 1 calc PR D 1
C88 C 0.286(3) 0.5180(17) -0.114(3) 0.179(7) Uani 0.5 1 d PDU D 1
H88A H 0.3289 0.5534 -0.0569 0.215 Uiso 0.5 1 calc PR D 1
H88B H 0.2269 0.544 -0.1372 0.215 Uiso 0.5 1 calc PR D 1
C89 C 0.356(3) 0.513(2) -0.171(3) 0.206(8) Uani 0.5 1 d PDU D 1
H89A H 0.3113 0.4906 -0.2308 0.247 Uiso 0.5 1 calc PRD D 1
H89B H 0.3981 0.5678 -0.1594 0.247 Uiso 0.5 1 calc PR D 1
C90 C 0.427(3) 0.453(3) -0.142(3) 0.203(9) Uani 0.5 1 d PDU D 1
H90A H 0.5 0.4813 -0.1187 0.305 Uiso 0.5 1 calc PR D 1
H90B H 0.4148 0.4049 -0.1907 0.305 Uiso 0.5 1 calc PR D 1
H90C H 0.4096 0.4338 -0.1004 0.305 Uiso 0.5 1 calc PR D 1
N3 N 0.4228(12) 0.7616(9) 0.4946(11) 0.135(6) Uani 1 1 d DU . .
N4 N 0.3302(13) 0.6013(10) 0.2523(11) 0.135(6) Uani 1 1 d DU . .
O2 O 0.3310(7) 0.3294(6) 0.4215(6) 0.080(3) Uani 1 1 d DU . .
S3 S 0.2363(3) 0.2479(2) 0.2580(3) 0.0817(13) Uani 1 1 d DU . .
S4 S 0.1116(3) 0.0158(2) 0.1192(3) 0.0790(14) Uani 1 1 d DU . .
C92 C -0.0988(17) 0.4553(13) -0.0246(17) 0.110(6) Uani 1 1 d U . .
H92 H -0.1673 0.4242 -0.0415 0.132 Uiso 0.5 1 calc PR . .
C93 C -0.0658(18) 0.4817(12) -0.0814(15) 0.113(7) Uani 1 1 d U . .
H93 H -0.1115 0.4692 -0.138 0.135 Uiso 1 1 calc R . .
C91 C -0.0304(18) 0.4755(12) 0.0542(16) 0.116(6) Uani 1 1 d U . .
H91 H -0.0525 0.458 0.0928 0.139 Uiso 1 1 calc R . .
C94 C -0.192(2) 0.4115(19) -0.047(2) 0.110(13) Uani 0.5 1 d PU . .
H94A H -0.2365 0.4013 -0.1058 0.166 Uiso 0.5 1 d PR . .
H94B H -0.2244 0.4411 -0.0114 0.166 Uiso 0.5 1 d PR . .
H94C H -0.1831 0.3587 -0.0368 0.166 Uiso 0.5 1 d PR . .
C95 C 0.2498(17) 0.9248(15) 0.5084(18) 0.198(11) Uani 1 1 d U . .
H95A H 0.197 0.8734 0.4782 0.297 Uiso 1 1 calc R . .
H95B H 0.2705 0.9454 0.4688 0.297 Uiso 1 1 calc RD . .
H95C H 0.2209 0.966 0.5378 0.297 Uiso 1 1 calc R . .
O3 O 0.3333(14) 0.9106(14) 0.5634(14) 0.243(9) Uani 1 1 d U . .
H3A H 0.3571 0.8743 0.5384 0.365 Uiso 1 1 calc RD . .
C73B C -0.405(2) 0.239(4) -0.024(4) 0.154(5) Uani 0.335(12) 1 d PDU C 2
H73C H -0.4529 0.1945 -0.0745 0.185 Uiso 0.335(12) 1 calc PR C 2
H73D H -0.4027 0.2915 -0.0371 0.185 Uiso 0.335(12) 1 calc PR C 2
C74B C -0.444(3) 0.245(4) 0.046(3) 0.161(6) Uani 0.335(12) 1 d PDU C 2
H74C H -0.4056 0.2975 0.0909 0.193 Uiso 0.335(12) 1 calc PR C 2
H74D H -0.4258 0.1996 0.0697 0.193 Uiso 0.335(12) 1 calc PR C 2
C75B C -0.561(3) 0.241(4) 0.026(3) 0.173(7) Uani 0.335(12) 1 d PDU C 2
H75C H -0.5837 0.2765 -0.0102 0.207 Uiso 0.335(12) 1 calc PR C 2
H75D H -0.599 0.1839 -0.0076 0.207 Uiso 0.335(12) 1 calc PR C 2
C76B C -0.595(4) 0.268(3) 0.099(3) 0.171(6) Uani 0.335(12) 1 d PDU C 2
H76C H -0.5468 0.2552 0.1473 0.205 Uiso 0.335(12) 1 calc PR C 2
H76D H -0.6656 0.2346 0.0838 0.205 Uiso 0.335(12) 1 calc PR C 2
C77B C -0.598(4) 0.365(3) 0.127(3) 0.168(7) Uani 0.335(12) 1 d PDU C 2
H77C H -0.6096 0.3802 0.1794 0.202 Uiso 0.335(12) 1 calc PR C 2
H77D H -0.5317 0.399 0.1346 0.202 Uiso 0.335(12) 1 calc PR C 2
C78B C -0.690(5) 0.376(4) 0.055(5) 0.171(10) Uani 0.335(12) 1 d PDU C 2
H78D H -0.6897 0.435 0.0642 0.256 Uiso 0.335(12) 1 calc PR C 2
H78E H -0.7563 0.3477 0.0526 0.256 Uiso 0.335(12) 1 calc PR C 2
H78F H -0.683 0.3528 0.0016 0.256 Uiso 0.335(12) 1 calc PR C 2
C85B C 0.125(3) 0.291(2) -0.2318(15) 0.112(5) Uani 0.5 1 d PDU D 2
H85C H 0.0562 0.2704 -0.2792 0.135 Uiso 0.5 1 calc PR D 2
H85D H 0.1752 0.2631 -0.2492 0.135 Uiso 0.5 1 calc PR D 2
C86B C 0.1580(19) 0.384(2) -0.218(3) 0.148(5) Uani 0.5 1 d PDU D 2
H86C H 0.1355 0.4148 -0.1746 0.177 Uiso 0.5 1 calc PRD D 2
H86D H 0.1206 0.3955 -0.2701 0.177 Uiso 0.5 1 calc PR D 2
C87B C 0.2757(19) 0.416(2) -0.191(3) 0.184(6) Uani 0.5 1 d PDU D 2
H87C H 0.2907 0.4069 -0.2422 0.22 Uiso 0.5 1 calc PR D 2
H87D H 0.2912 0.4763 -0.164 0.22 Uiso 0.5 1 calc PR D 2
C88B C 0.352(2) 0.380(3) -0.133(2) 0.179(7) Uani 0.5 1 d PDU D 2
H88C H 0.3125 0.3335 -0.1244 0.215 Uiso 0.5 1 calc PR D 2
H88D H 0.3886 0.4227 -0.0779 0.215 Uiso 0.5 1 calc PR D 2
C89B C 0.438(3) 0.347(2) -0.168(3) 0.206(8) Uani 0.5 1 d PDU D 2
H89C H 0.4486 0.2935 -0.159 0.247 Uiso 0.5 1 calc PR D 2
H89D H 0.4135 0.3391 -0.2289 0.247 Uiso 0.5 1 calc PR D 2
C90B C 0.540(3) 0.413(3) -0.121(3) 0.203(9) Uani 0.5 1 d PDU D 2
H90D H 0.597 0.3915 -0.1319 0.305 Uiso 0.5 1 calc PR D 2
H90E H 0.5551 0.4283 -0.0607 0.305 Uiso 0.5 1 calc PR D 2
H90F H 0.5316 0.4624 -0.1388 0.305 Uiso 0.5 1 calc PR D 2

loop_
_atom_site_aniso_label
_atom_site_aniso_U_11
_atom_site_aniso_U_22
_atom_site_aniso_U_33
_atom_site_aniso_U_23
_atom_site_aniso_U_13
_atom_site_aniso_U_12
C1 0.047(7) 0.042(2) 0.033(4) 0.004(2) 0.027(6) 0.022(6)
C2 0.059(8) 0.041(2) 0.035(3) 0.003(2) 0.020(6) 0.027(6)
C3 0.077(8) 0.048(4) 0.042(4) -0.005(3) 0.033(7) 0.014(6)
C4 0.080(9) 0.047(3) 0.046(5) -0.007(3) 0.024(8) 0.017(7)
C5 0.080(9) 0.044(3) 0.053(6) -0.003(3) 0.022(8) 0.007(7)
C6 0.062(8) 0.0401(19) 0.053(5) 0.004(3) 0.031(7) 0.015(6)
C7 0.041(7) 0.0402(17) 0.041(3) 0.005(2) 0.020(6) 0.017(5)
C8 0.053(7) 0.0388(18) 0.038(3) 0.0081(19) 0.030(6) 0.030(5)
C9 0.036(6) 0.0395(16) 0.033(3) 0.0066(19) 0.024(6) 0.027(5)
C10 0.050(7) 0.0387(18) 0.027(4) 0.008(2) 0.023(6) 0.025(5)
C11 0.044(7) 0.0388(15) 0.032(4) 0.009(2) 0.018(6) 0.013(5)
C12 0.074(8) 0.0392(19) 0.036(4) 0.014(2) 0.029(6) 0.031(6)
C13 0.062(7) 0.0387(15) 0.032(4) 0.0098(18) 0.025(5) 0.018(4)
C14 0.057(7) 0.0364(14) 0.036(4) 0.010(2) 0.029(6) 0.025(5)
C15 0.065(8) 0.0356(17) 0.030(4) 0.006(2) 0.026(6) 0.016(6)
C16 0.090(8) 0.0365(17) 0.032(3) 0.008(2) 0.037(5) 0.022(6)
C17 0.052(7) 0.0360(19) 0.034(7) 0.007(3) 0.036(7) 0.018(5)
C18 0.077(4) 0.0387(17) 0.032(2) 0.010(2) 0.032(3) 0.019(3)
C19 0.060(8) 0.046(4) 0.040(3) 0.012(2) 0.025(6) 0.011(6)
C20 0.066(8) 0.043(4) 0.040(7) 0.009(5) 0.026(7) 0.008(6)
C21 0.068(9) 0.042(5) 0.037(3) 0.016(4) 0.028(7) 0.011(6)
C22 0.079(4) 0.030(5) 0.037(4) 0.010(5) 0.027(3) 0.014(4)
C23 0.104(5) 0.045(7) 0.037(6) 0.019(7) 0.032(4) 0.028(6)
C24 0.097(6) 0.054(8) 0.034(5) 0.011(7) 0.037(4) 0.042(5)
C25 0.098(5) 0.066(7) 0.085(4) 0.033(4) 0.033(4) 0.033(6)
C26 0.077(5) 0.042(7) 0.072(6) 0.005(7) 0.032(4) 0.012(6)
C27 0.076(5) 0.036(7) 0.064(6) 0.001(7) 0.039(4) 0.017(5)
C28 0.091(6) 0.100(7) 0.087(5) 0.033(4) 0.035(4) 0.043(6)
C29 0.072(9) 0.083(9) 0.086(5) 0.030(4) 0.032(4) 0.018(8)
C30 0.088(9) 0.111(8) 0.086(5) 0.030(4) 0.026(5) 0.020(8)
C31 0.124(9) 0.120(10) 0.083(5) 0.031(4) 0.026(6) 0.039(8)
C32 0.118(9) 0.120(9) 0.083(5) 0.034(5) 0.032(5) -0.021(9)
C33 0.166(12) 0.166(11) 0.082(5) 0.010(7) 0.039(6) 0.022(10)
C34 0.085(4) 0.043(4) 0.037(8) 0.019(5) 0.037(5) 0.029(3)
C35 0.084(5) 0.090(6) 0.064(10) 0.035(6) 0.049(7) 0.026(4)
C36 0.088(5) 0.108(6) 0.088(12) 0.026(7) 0.048(8) 0.034(5)
C37 0.154(5) 0.115(6) 0.089(12) 0.026(6) 0.087(8) 0.050(3)
C38 0.152(5) 0.058(5) 0.050(10) 0.022(6) 0.066(7) 0.055(4)
C39 0.136(5) 0.050(5) 0.038(10) 0.015(5) 0.044(7) 0.049(4)
C40 0.154(5) 0.133(7) 0.114(11) 0.014(6) 0.079(6) 0.059(5)
C41 0.146(5) 0.168(10) 0.184(12) 0.060(8) 0.056(7) 0.062(5)
C42 0.146(6) 0.180(11) 0.182(10) 0.054(8) 0.057(8) 0.061(6)
C43 0.176(8) 0.191(10) 0.178(11) 0.050(7) 0.057(8) 0.092(8)
C44 0.175(8) 0.172(10) 0.174(14) 0.044(7) 0.071(8) 0.070(7)
C45 0.163(11) 0.179(9) 0.191(14) 0.053(7) 0.048(9) 0.075(8)
N1 0.170(11) 0.058(7) 0.085(11) 0.030(7) 0.048(8) -0.006(8)
N2 0.099(8) 0.055(6) 0.040(7) 0.005(3) 0.024(6) 0.030(6)
O1 0.072(6) 0.043(4) 0.027(4) 0.000(4) 0.019(5) 0.007(4)
S1 0.085(3) 0.0356(14) 0.035(2) 0.0106(14) 0.030(2) 0.0230(18)
S2 0.116(3) 0.0299(18) 0.031(2) 0.0030(16) 0.040(2) 0.0214(19)
C28B 0.091(6) 0.100(7) 0.087(5) 0.033(4) 0.035(4) 0.043(6)
C29B 0.072(9) 0.083(9) 0.086(5) 0.030(4) 0.032(4) 0.018(8)
C30B 0.088(9) 0.111(8) 0.086(5) 0.030(4) 0.026(5) 0.020(8)
C31B 0.124(9) 0.120(10) 0.083(5) 0.031(4) 0.026(6) 0.039(8)
C32B 0.118(9) 0.120(9) 0.083(5) 0.034(5) 0.032(5) -0.021(9)
C33B 0.166(12) 0.166(11) 0.082(5) 0.010(7) 0.039(6) 0.022(10)
C40B 0.154(5) 0.133(7) 0.114(11) 0.014(6) 0.079(6) 0.059(5)
C41B 0.146(5) 0.168(10) 0.184(12) 0.060(8) 0.056(7) 0.062(5)
C42B 0.146(6) 0.180(11) 0.182(10) 0.054(8) 0.057(8) 0.061(6)
C43B 0.176(8) 0.191(10) 0.178(11) 0.050(7) 0.057(8) 0.092(8)
C44B 0.175(8) 0.172(10) 0.174(14) 0.044(7) 0.071(8) 0.070(7)
C45B 0.163(11) 0.179(9) 0.191(14) 0.053(7) 0.048(9) 0.075(8)
C46 0.062(9) 0.098(3) 0.063(4) 0.012(3) 0.036(7) 0.030(8)
C47 0.052(8) 0.104(4) 0.064(3) 0.008(3) 0.032(8) 0.029(8)
C48 0.070(9) 0.119(5) 0.065(4) 0.010(4) 0.050(8) 0.018(8)
C49 0.064(9) 0.126(7) 0.063(4) 0.006(4) 0.029(8) 0.027(9)
C50 0.081(10) 0.122(6) 0.072(4) 0.002(5) 0.027(9) 0.029(9)
C51 0.075(10) 0.106(4) 0.078(4) 0.001(3) 0.036(9) 0.027(8)
C52 0.059(9) 0.101(4) 0.072(3) 0.005(3) 0.027(8) 0.019(8)
C53 0.046(8) 0.095(3) 0.076(3) 0.011(2) 0.036(7) 0.029(7)
C54 0.053(8) 0.094(3) 0.068(3) 0.013(2) 0.043(5) 0.038(6)
C55 0.072(9) 0.083(2) 0.075(4) 0.018(3) 0.021(6) 0.030(7)
C56 0.058(8) 0.0781(19) 0.065(5) 0.028(3) 0.033(4) 0.016(6)
C57 0.109(10) 0.069(2) 0.063(7) 0.016(3) 0.025(6) 0.048(6)
C58 0.116(5) 0.067(2) 0.042(4) 0.024(3) 0.043(4) 0.037(5)
C59 0.095(9) 0.0719(18) 0.045(5) 0.024(3) 0.047(4) 0.047(6)
C60 0.052(7) 0.0704(19) 0.075(6) 0.035(3) 0.030(5) 0.030(5)
C61 0.116(9) 0.064(3) 0.057(6) 0.023(3) 0.031(5) 0.050(5)
C62 0.083(9) 0.061(3) 0.061(7) 0.029(4) 0.033(5) 0.049(6)
C63 0.121(5) 0.061(3) 0.052(4) 0.020(3) 0.033(2) 0.047(4)
C64 0.074(9) 0.096(4) 0.095(6) 0.019(4) 0.038(9) 0.033(8)
C65 0.086(10) 0.097(3) 0.103(8) 0.017(6) 0.045(9) 0.022(9)
C66 0.135(12) 0.088(9) 0.097(6) 0.024(6) 0.039(11) 0.024(9)
C67 0.122(4) 0.061(8) 0.060(6) 0.013(6) 0.031(3) 0.051(6)
C68 0.130(5) 0.105(11) 0.084(7) 0.007(8) 0.014(4) 0.057(9)
C69 0.125(4) 0.139(12) 0.090(7) 0.029(8) 0.020(5) 0.046(7)
C70 0.149(5) 0.139(12) 0.134(8) 0.021(9) 0.056(5) 0.047(6)
C71 0.147(6) 0.104(11) 0.099(7) 0.031(7) 0.075(5) 0.047(6)
C72 0.147(5) 0.074(9) 0.080(7) 0.032(6) 0.068(6) 0.048(8)
C73 0.150(6) 0.154(9) 0.153(9) 0.031(9) 0.060(6) 0.051(6)
C74 0.162(7) 0.163(10) 0.169(9) 0.040(10) 0.076(6) 0.065(8)
C75 0.164(6) 0.183(12) 0.181(8) 0.041(8) 0.080(6) 0.070(8)
C76 0.164(7) 0.177(8) 0.188(10) 0.050(8) 0.089(7) 0.048(8)
C77 0.156(7) 0.180(10) 0.161(11) 0.026(8) 0.066(7) 0.050(10)
C78 0.159(13) 0.184(11) 0.169(15) 0.041(9) 0.070(9) 0.050(9)
C79 0.131(9) 0.057(7) 0.037(5) 0.011(5) 0.028(5) 0.050(6)
C80 0.112(10) 0.082(8) 0.063(10) 0.028(7) 0.037(7) 0.057(7)
C81 0.080(9) 0.075(7) 0.066(9) 0.014(7) 0.026(7) 0.022(6)
C82 0.115(9) 0.084(7) 0.066(8) 0.025(7) 0.034(7) 0.030(6)
C83 0.171(11) 0.097(9) 0.098(10) 0.058(8) 0.074(9) 0.072(8)
C84 0.203(12) 0.067(8) 0.085(11) 0.037(8) 0.081(9) 0.073(8)
C85 0.140(8) 0.133(6) 0.093(6) 0.057(5) 0.057(5) 0.050(5)
C86 0.187(7) 0.150(6) 0.130(10) 0.075(6) 0.075(7) 0.012(6)
C87 0.177(7) 0.154(7) 0.181(11) 0.030(5) 0.048(8) 0.005(5)
C88 0.183(8) 0.158(7) 0.181(11) 0.038(8) 0.068(6) 0.018(6)
C89 0.197(9) 0.212(13) 0.213(15) 0.060(9) 0.091(9) 0.037(6)
C90 0.194(9) 0.216(13) 0.208(16) 0.061(9) 0.091(10) 0.038(6)
N3 0.140(11) 0.099(5) 0.130(12) 0.008(7) 0.033(9) 0.008(9)
N4 0.172(12) 0.133(11) 0.111(8) 0.043(10) 0.065(11) 0.033(9)
O2 0.088(7) 0.099(4) 0.056(6) 0.015(3) 0.032(6) 0.034(6)
S3 0.140(4) 0.086(2) 0.037(2) 0.020(2) 0.044(2) 0.060(2)
S4 0.147(4) 0.0709(19) 0.039(3) 0.019(2) 0.044(3) 0.067(2)
C92 0.123(13) 0.108(12) 0.100(11) 0.021(11) 0.043(8) 0.048(10)
C93 0.149(13) 0.096(12) 0.107(11) 0.053(10) 0.038(10) 0.069(10)
C91 0.148(13) 0.110(12) 0.100(10) 0.040(11) 0.044(9) 0.062(11)
C94 0.125(18) 0.090(17) 0.11(2) 0.030(14) 0.036(14) 0.052(14)
C95 0.209(16) 0.218(17) 0.182(18) 0.050(14) 0.097(11) 0.062(13)
O3 0.233(14) 0.277(15) 0.218(17) 0.087(13) 0.074(11) 0.061(11)
C73B 0.150(6) 0.154(9) 0.153(9) 0.031(9) 0.060(6) 0.051(6)
C74B 0.162(7) 0.163(10) 0.169(9) 0.040(10) 0.076(6) 0.065(8)
C75B 0.164(6) 0.183(12) 0.181(8) 0.041(8) 0.080(6) 0.070(8)
C76B 0.164(7) 0.177(8) 0.188(10) 0.050(8) 0.089(7) 0.048(8)
C77B 0.156(7) 0.180(10) 0.161(11) 0.026(8) 0.066(7) 0.050(10)
C78B 0.159(13) 0.184(11) 0.169(15) 0.041(9) 0.070(9) 0.050(9)
C85B 0.140(8) 0.133(6) 0.093(6) 0.057(5) 0.057(5) 0.050(5)
C86B 0.187(7) 0.150(6) 0.130(10) 0.075(6) 0.075(7) 0.012(6)
C87B 0.177(7) 0.154(7) 0.181(11) 0.030(5) 0.048(8) 0.005(5)
C88B 0.183(8) 0.158(7) 0.181(11) 0.038(8) 0.068(6) 0.018(6)
C89B 0.197(9) 0.212(13) 0.213(15) 0.060(9) 0.091(9) 0.037(6)
C90B 0.194(9) 0.216(13) 0.208(16) 0.061(9) 0.091(10) 0.038(6)

loop_
_atom_type_symbol
_atom_type_description
_atom_type_scat_dispersion_real
_atom_type_scat_dispersion_imag
_atom_type_scat_source
C C 0.0033 0.0016 'International Tables Vol C Tables 4.2.6.8 and 6.1.1.4'
H H 0 0 'International Tables Vol C Tables 4.2.6.8 and 6.1.1.4'
N N 0.0061 0.0033 'International Tables Vol C Tables 4.2.6.8 and 6.1.1.4'
O O 0.0106 0.006 'International Tables Vol C Tables 4.2.6.8 and 6.1.1.4'
S S 0.1246 0.1234 'International Tables Vol C Tables 4.2.6.8 and 6.1.1.4'

loop_
_geom_angle_atom_site_label_1
_geom_angle_atom_site_label_2
_geom_angle_atom_site_label_3
_geom_angle
_geom_angle_site_symmetry_1
_geom_angle_site_symmetry_3
O1 C1 C2 127.5(12) . .
O1 C1 C9 126.9(10) . .
C2 C1 C9 105.5(9) . .
C3 C2 C7 123.5(11) . .
C3 C2 C1 127.9(11) . .
C7 C2 C1 108.5(11) . .
C2 C3 C4 117.0(12) . .
C5 C4 C3 120.3(14) . .
C4 C5 C6 124.0(13) . .
C7 C6 C5 115.8(12) . .
C6 C7 C2 119.1(12) . .
C6 C7 C8 130.4(11) . .
C2 C7 C8 110.2(10) . .
C19 C8 C9 129.1(11) . .
C19 C8 C7 125.5(10) . .
C9 C8 C7 105.4(10) . .
C10 C9 C8 127.1(11) . .
C10 C9 C1 123.2(10) . .
C8 C9 C1 109.7(9) . .
C9 C10 C11 134.1(11) . .
C10 C11 C12 119.6(10) . .
C10 C11 S1 131.1(9) . .
C12 C11 S1 109.1(8) . .
C13 C12 C11 114.0(10) . .
C12 C13 C14 111.8(9) . .
C12 C13 C18 137.2(11) . .
C14 C13 C18 110.5(9) . .
C13 C14 C15 110.4(9) . .
C13 C14 S1 112.6(8) . .
C15 C14 S1 136.9(9) . .
C16 C15 C14 108.9(9) . .
C16 C15 S2 114.6(8) . .
C14 C15 S2 136.4(9) . .
C17 C16 C15 110.1(9) . .
C17 C16 C18 137.9(11) . .
C15 C16 C18 111.6(9) . .
C16 C17 C17 114.0(12) . 2_556
C16 C17 S2 135.1(8) . 2_556
C17 C17 S2 110.7(10) 2_556 2_556
C34 C18 C22 112.9(9) . .
C34 C18 C16 105.6(9) . .
C22 C18 C16 114.8(9) . .
C34 C18 C13 112.6(9) . .
C22 C18 C13 111.6(8) . .
C16 C18 C13 98.4(10) . .
C8 C19 C21 124.4(11) . .
C8 C19 C20 123.9(11) . .
C21 C19 C20 111.6(11) . .
N1 C20 C19 176.4(15) . .
N2 C21 C19 179.1(17) . .
C23 C22 C27 120 . .
C23 C22 C18 116.1(7) . .
C27 C22 C18 123.9(7) . .
C22 C23 C24 120 . .
C25 C24 C23 120 . .
C26 C25 C24 120 . .
C26 C25 C28B 117.3(18) . .
C24 C25 C28B 122.7(18) . .
C26 C25 C28 121.6(16) . .
C24 C25 C28 118.4(16) . .
C28B C25 C28 5(3) . .
C25 C26 C27 120 . .
C26 C27 C22 120 . .
C25 C28 C29 108.2(13) . .
C28 C29 C30 122.0(6) . .
C29 C30 C31 121.8(6) . .
C30 C31 C32 120.3(6) . .
C33 C32 C31 119.6(6) . .
C35 C34 C39 116.0(11) . .
C35 C34 C18 126.0(10) . .
C39 C34 C18 117.9(10) . .
C34 C35 C36 124.7(13) . .
C35 C36 C37 119.7(12) . .
C38 C37 C36 115.3(12) . .
C38 C37 C40 125.1(15) . .
C36 C37 C40 119.5(15) . .
C38 C37 C40B 109(2) . .
C36 C37 C40B 135(2) . .
C40 C37 C40B 17(3) . .
C37 C38 C39 125.6(12) . .
C38 C39 C34 118.7(11) . .
C37 C40 C41 110.4(16) . .
C42 C41 C40 111.9(16) . .
C43 C42 C41 121.2(19) . .
C42 C43 C44 111.2(18) . .
C45 C44 C43 100.9(15) . .
C14 S1 C11 92.2(6) . .
C15 S2 C17 90.4(6) . 2_556
C25 C28B C29B 109.4(19) . .
C28B C29B C30B 111.5(16) . .
C31B C30B C29B 114.2(18) . .
C30B C31B C32B 105.5(17) . .
C33B C32B C31B 102.8(18) . .
C37 C40B C41B 104(3) . .
C40B C41B C42B 122(3) . .
C43B C42B C41B 116(2) . .
C42B C43B C44B 116(2) . .
C45B C44B C43B 104(2) . .
O2 C46 C54 128.6(14) . .
O2 C46 C47 126.7(14) . .
C54 C46 C47 104.6(11) . .
C48 C47 C52 124.7(14) . .
C48 C47 C46 126.0(14) . .
C52 C47 C46 109.3(13) . .
C47 C48 C49 116.0(15) . .
C50 C49 C48 119.4(16) . .
C49 C50 C51 126.8(17) . .
C50 C51 C52 113.1(15) . .
C47 C52 C51 120.0(14) . .
C47 C52 C53 110.7(13) . .
C51 C52 C53 129.3(14) . .
C64 C53 C54 129.3(14) . .
C64 C53 C52 126.1(14) . .
C54 C53 C52 104.6(12) . .
C55 C54 C53 124.5(12) . .
C55 C54 C46 124.0(12) . .
C53 C54 C46 110.6(12) . .
C54 C55 C56 131.9(13) . .
C55 C56 C57 118.6(11) . .
C55 C56 S3 131.8(11) . .
C57 C56 S3 109.2(9) . .
C58 C57 C56 110.7(11) . .
C57 C58 C59 116.5(12) . .
C57 C58 C63 132.9(11) . .
C59 C58 C63 109.7(10) . .
C58 C59 C60 111.1(11) . .
C58 C59 S3 110.5(9) . .
C60 C59 S3 138.4(9) . .
C61 C60 C59 108.5(9) . .
C61 C60 S4 116.0(9) . .
C59 C60 S4 135.4(10) . .
C62 C61 C60 108.2(10) . .
C62 C61 C63 140.9(12) . .
C60 C61 C63 110.8(11) . .
C62 C62 C61 115.6(15) 2 .
C62 C62 S4 111.3(12) 2 2
C61 C62 S4 133.0(9) . 2
C79 C63 C67 111.8(10) . .
C79 C63 C61 110.9(11) . .
C67 C63 C61 106.9(10) . .
C79 C63 C58 110.8(11) . .
C67 C63 C58 116.0(11) . .
C61 C63 C58 99.6(9) . .
C53 C64 C66 123.7(15) . .
C53 C64 C65 122.2(16) . .
C66 C64 C65 114.0(15) . .
N3 C65 C64 168(2) . .
N4 C66 C64 177(2) . .
C68 C67 C72 114.8(12) . .
C68 C67 C63 122.8(13) . .
C72 C67 C63 122.4(12) . .
C67 C68 C69 123.7(14) . .
C68 C69 C70 121.7(14) . .
C71 C70 C69 112.8(13) . .
C71 C70 C73 124.6(19) . .
C69 C70 C73 122.5(18) . .
C71 C70 C73B 130(3) . .
C69 C70 C73B 113(3) . .
C73 C70 C73B 23(3) . .
C70 C71 C72 127.2(15) . .
C71 C72 C67 119.7(14) . .
C70 C73 C74 106.5(16) . .
C73 C74 C75 111.3(18) . .
C76 C75 C74 112.0(18) . .
C75 C76 C77 107.9(17) . .
C78 C77 C76 100.9(17) . .
C80 C79 C84 116.4(11) . .
C80 C79 C63 124.8(11) . .
C84 C79 C63 118.5(11) . .
C81 C80 C79 122.8(12) . .
C80 C81 C82 120.3(13) . .
C83 C82 C81 115.7(11) . .
C83 C82 C85 125.0(17) . .
C81 C82 C85 119.0(17) . .
C83 C82 C85B 113(2) . .
C81 C82 C85B 128(2) . .
C85 C82 C85B 15(3) . .
C82 C83 C84 123.9(13) . .
C83 C84 C79 119.4(13) . .
C82 C85 C86 108.7(16) . .
C85 C86 C87 118(2) . .
C88 C87 C86 117.8(18) . .
C87 C88 C89 111.9(16) . .
C90 C89 C88 103.4(19) . .
C59 S3 C56 92.8(6) . .
C60 S4 C62 88.8(6) . 2
C91 C92 C93 118(2) . .
C91 C93 C92 118(2) 2_565 .
C93 C91 C92 124(2) 2_565 .
C70 C73B C74B 110(3) . .
C73B C74B C75B 118(2) . .
C76B C75B C74B 117(2) . .
C75B C76B C77B 114(2) . .
C78B C77B C76B 106(2) . .
C82 C85B C86B 118(2) . .
C85B C86B C87B 115(2) . .
C88B C87B C86B 119(2) . .
C87B C88B C89B 113(2) . .
C90B C89B C88B 107(2) . .

loop_
_geom_bond_atom_site_label_1
_geom_bond_atom_site_label_2
_geom_bond_distance
_geom_bond_site_symmetry_2
C1 O1 1.222(11) .
C1 C2 1.471(13) .
C1 C9 1.495(14) .
C2 C3 1.370(15) .
C2 C7 1.409(14) .
C3 C4 1.373(13) .
C4 C5 1.366(15) .
C5 C6 1.402(16) .
C6 C7 1.394(13) .
C7 C8 1.486(14) .
C8 C19 1.353(14) .
C8 C9 1.432(12) .
C9 C10 1.374(13) .
C10 C11 1.401(11) .
C11 C12 1.454(14) .
C11 S1 1.728(11) .
C12 C13 1.363(12) .
C13 C14 1.410(14) .
C13 C18 1.568(13) .
C14 C15 1.417(11) .
C14 S1 1.712(10) .
C15 C16 1.410(14) .
C15 S2 1.711(11) .
C16 C17 1.378(12) .
C16 C18 1.562(14) .
C17 C17 1.43(2) 2_556
C17 S2 1.738(11) 2_556
C18 C34 1.514(13) .
C18 C22 1.539(11) .
C19 C21 1.428(16) .
C19 C20 1.449(13) .
C20 N1 1.139(12) .
C21 N2 1.145(14) .
C22 C23 1.39 .
C22 C27 1.39 .
C23 C24 1.39 .
C24 C25 1.39 .
C25 C26 1.39 .
C25 C28B 1.502(10) .
C25 C28 1.502(10) .
C26 C27 1.39 .
C28 C29 1.539(5) .
C29 C30 1.542(5) .
C30 C31 1.543(5) .
C31 C32 1.560(5) .
C32 C33 1.549(5) .
C34 C35 1.356(11) .
C34 C39 1.403(12) .
C35 C36 1.384(12) .
C36 C37 1.403(13) .
C37 C38 1.345(12) .
C37 C40 1.501(10) .
C37 C40B 1.503(10) .
C38 C39 1.392(12) .
C40 C41 1.536(17) .
C41 C42 1.534(16) .
C42 C43 1.510(18) .
C43 C44 1.653(16) .
C44 C45 1.584(17) .
S2 C17 1.738(11) 2_556
C28B C29B 1.529(17) .
C29B C30B 1.548(16) .
C30B C31B 1.526(18) .
C31B C32B 1.637(17) .
C32B C33B 1.546(17) .
C40B C41B 1.526(18) .
C41B C42B 1.540(18) .
C42B C43B 1.510(19) .
C43B C44B 1.628(18) .
C44B C45B 1.572(18) .
C46 O2 1.204(13) .
C46 C54 1.472(15) .
C46 C47 1.499(16) .
C47 C48 1.366(16) .
C47 C52 1.378(15) .
C48 C49 1.393(16) .
C49 C50 1.360(15) .
C50 C51 1.379(17) .
C51 C52 1.429(16) .
C52 C53 1.493(16) .
C53 C64 1.345(15) .
C53 C54 1.450(14) .
C54 C55 1.385(15) .
C55 C56 1.408(14) .
C56 C57 1.479(14) .
C56 S3 1.738(11) .
C57 C58 1.351(14) .
C58 C59 1.392(13) .
C58 C63 1.576(14) .
C59 C60 1.457(13) .
C59 S3 1.717(12) .
C60 C61 1.406(14) .
C60 S4 1.697(10) .
C61 C62 1.377(14) .
C61 C63 1.572(13) .
C62 C62 1.375(19) 2
C62 S4 1.753(13) 2
C63 C79 1.514(15) .
C63 C67 1.524(14) .
C64 C66 1.423(18) .
C64 C65 1.457(16) .
C65 N3 1.149(14) .
C66 N4 1.160(17) .
C67 C68 1.385(13) .
C67 C72 1.409(13) .
C68 C69 1.388(13) .
C69 C70 1.407(15) .
C70 C71 1.366(14) .
C70 C73 1.502(10) .
C70 C73B 1.503(10) .
C71 C72 1.368(12) .
C73 C74 1.531(17) .
C74 C75 1.557(16) .
C75 C76 1.540(18) .
C76 C77 1.644(17) .
C77 C78 1.569(17) .
C79 C80 1.382(13) .
C79 C84 1.391(12) .
C80 C81 1.380(13) .
C81 C82 1.390(12) .
C82 C83 1.361(13) .
C82 C85 1.502(10) .
C82 C85B 1.502(10) .
C83 C84 1.382(13) .
C85 C86 1.531(17) .
C86 C87 1.535(17) .
C87 C88 1.528(17) .
C88 C89 1.622(18) .
C89 C90 1.564(18) .
S4 C62 1.753(13) 2
C92 C91 1.34(3) .
C92 C93 1.40(3) .
C93 C91 1.32(2) 2_565
C91 C93 1.32(2) 2_565
C95 O3 1.34(2) .
C73B C74B 1.526(18) .
C74B C75B 1.532(18) .
C75B C76B 1.532(19) .
C76B C77B 1.616(18) .
C77B C78B 1.555(18) .
C85B C86B 1.533(17) .
C86B C87B 1.540(17) .
C87B C88B 1.522(18) .
C88B C89B 1.627(18) .
C89B C90B 1.545(18) .
